data_7158625
loop_
_publ_author_name
'Wang, Ying'
'Yang, Yang'
'Xu, Shiyu'
'Huang, Aima'
'Chen, Lu'
'Xie, Yubao'
'Liu, Pengyutian'
'Hong, Liang'
'Li, Guofeng'

_publ_section_title
;
 Organocatalytic enantioselective construction of axially chiral
 (1<i>H</i>)-isochromen-1-imines.
;
_journal_issue 16
_journal_name_full 'Organic &amp; biomolecular chemistry'
_journal_page_first 3277
_journal_page_last 3282
_journal_paper_doi 10.1039/d2ob00379a
_journal_volume 20
_journal_year 2022
_chemical_absolute_configuration ad
_chemical_formula_moiety 'C25 H16 I N O2, 0.5(C H2 Cl2)'
_chemical_formula_sum 'C25.5 H17 Cl I N O2'
_chemical_formula_weight 531.75
_space_group_crystal_system monoclinic
_space_group_IT_number 4
_space_group_name_Hall 'P 2yb'
_space_group_name_H-M_alt 'P 1 21 1'
_atom_sites_solution_hydrogens geom
_atom_sites_solution_primary dual
_audit_creation_date 2020-11-13
_audit_creation_method
;
Olex2 1.3
(compiled 2020.07.31 svn.rc2a77460 for OlexSys, GUI svn.r6145)
;
_audit_update_record
;
2021-10-01 deposited with the CCDC.	2022-03-28 downloaded from the CCDC.
;
_cell_angle_alpha 90
_cell_angle_beta 104.3440(10)
_cell_angle_gamma 90
_cell_formula_units_Z 4
_cell_length_a 10.46880(10)
_cell_length_b 15.04240(10)
_cell_length_c 14.45880(10)
_cell_measurement_reflns_used 39394
_cell_measurement_temperature 100.00(10)
_cell_measurement_theta_max 76.1570
_cell_measurement_theta_min 3.1570
_cell_volume 2205.93(3)
_computing_cell_refinement 'CrysAlisPro 1.171.40.54a (Rigaku OD, 2019)'
_computing_data_collection 'CrysAlisPro 1.171.40.54a (Rigaku OD, 2019)'
_computing_data_reduction 'CrysAlisPro 1.171.40.54a (Rigaku OD, 2019)'
_computing_molecular_graphics 'Olex2 1.3 (Dolomanov et al., 2009)'
_computing_publication_material 'Olex2 1.3 (Dolomanov et al., 2009)'
_computing_structure_refinement 'SHELXL 2018/3 (Sheldrick, 2015)'
_computing_structure_solution 'SHELXT 2018/2 (Sheldrick, 2018)'
_diffrn_ambient_environment N~2~
_diffrn_ambient_temperature 100.00(10)
_diffrn_detector 'CCD plate'
_diffrn_detector_area_resol_mean 10.0000
_diffrn_detector_type HyPix
_diffrn_measured_fraction_theta_full 1.000
_diffrn_measured_fraction_theta_max 0.975
_diffrn_measurement_details
;
List of Runs (angles in degrees, time in seconds):

  # Type    Start    End  Width  t~exp~   \w     \q     \k     \f   Frames
#--------------------------------------------------------------------------
  1  \w    -78.00 -48.00   0.50    0.05    --  -46.62  -6.00  31.00   60
  2  \w    -35.00  -7.00   0.50    0.05    --  -46.62   6.00-153.00   56
  3  \w     34.00  59.00   0.50    0.05    --   46.62   6.00-153.00   50
  4  \w     10.00  35.00   0.50    0.05    --   46.62  -6.00  31.00   50
  5  \w    -90.00 -65.00   0.50    0.18    -- -100.00   6.00-153.00   50
  6  \w   -152.00-112.00   0.50    0.18    -- -100.00  -6.00  31.00   80
  7  \w    108.00 152.00   0.50    0.18    --  107.00   6.00-153.00   88
  8  \w     35.00 118.00   0.50    0.18    --  107.00  -6.00  31.00  166
  9  \w    -63.00 -30.00   0.50    0.05    --  -46.62 -57.00 -90.00   66
 10  \w    -81.00 -33.00   0.50    0.05    --  -46.62 -19.00 -60.00   96
 11  \w    -58.00 -31.00   0.50    0.05    --  -46.62 -57.00 -30.00   54
 12  \w    -70.00 -32.00   0.50    0.05    --  -46.62 -38.00   0.00   76
 13  \w    -55.00 -24.00   0.50    0.05    --  -46.62 -77.00 -90.00   62
 14  \w    -54.00 -28.00   0.50    0.05    --  -46.62 -68.00 -53.11   52
 15  \w    -53.00 -27.00   0.50    0.05    --  -46.62 -77.00 -30.00   52
 16  \w     27.00  64.00   0.50    0.05    --   46.62  77.00  30.00   74
 17  \w     23.00  75.00   0.50    0.05    --   46.62  77.00 -60.00  104
 18  \w     28.00  62.00   0.50    0.05    --   46.62  77.00   0.00   68
 19  \w     16.00  89.00   0.50    0.05    --   46.62-125.00-150.00  146
 20  \w     23.00  76.00   0.50    0.05    --   46.62  77.00 -90.00  106
 21  \w     23.00  48.00   0.50    0.05    --   46.62  77.00 -30.00   50
 22  \w     32.00  77.00   0.50    0.05    --   46.62  38.00   0.00   90
 23  \w     34.00  70.00   0.50    0.05    --   46.62  57.00 -30.00   72
 24  \w     46.00  73.00   0.50    0.05    --   46.62  38.00-120.00   54
 25  \w     83.00 115.00   0.50    0.05    --   46.62  38.00   0.00   64
 26  \w   -114.00 -80.00   0.50    0.18    -- -100.00 -68.00   1.32   68
 27  \w   -102.00 -76.00   0.50    0.18    -- -100.00 -78.00 -77.11   52
 28  \w   -113.00 -78.00   0.50    0.18    -- -100.00 -73.00-118.26   70
 29  \w   -163.00-138.00   0.50    0.18    -- -100.00 -78.00 -77.11   50
 30  \w   -173.00-117.00   0.50    0.18    -- -100.00 -77.00-120.00  112
 31  \w   -172.00 -87.00   0.50    0.18    -- -100.00 -53.00 -65.09  170
 32  \w   -116.00 -74.00   0.50    0.18    -- -100.00 -83.00   2.45   84
 33  \w   -101.00 -76.00   0.50    0.18    -- -100.00 -77.00-120.00   50
 34  \w   -173.00-110.00   0.50    0.18    -- -100.00 -77.00-150.00  126
 35  \w   -106.00 -76.00   0.50    0.18    -- -100.00 -77.00-150.00   60
 36  \w   -102.00 -73.00   0.50    0.18    -- -100.00 -83.00 -88.48   58
 37  \w   -164.00-138.00   0.50    0.18    -- -100.00 -80.00 -15.54   52
 38  \w   -170.00 -83.00   0.50    0.18    -- -100.00 -61.00 -90.00  174
 39  \w   -100.00 -75.00   0.50    0.18    -- -100.00 -82.00-129.49   50
 40  \w   -161.00-135.00   0.50    0.18    -- -100.00 -68.00   1.32   52
 41  \w   -164.00-125.00   0.50    0.18    -- -100.00 -83.00   2.45   78
 42  \w   -101.00 -75.00   0.50    0.18    -- -100.00 -82.00 -57.19   52
 43  \w   -164.00-138.00   0.50    0.18    -- -100.00 -82.00-129.49   52
 44  \w   -101.00 -76.00   0.50    0.18    -- -100.00 -78.00 -42.10   50
 45  \w   -102.00 -77.00   0.50    0.18    -- -100.00 -75.00   3.86   50
 46  \w    -98.00 -73.00   0.50    0.18    -- -100.00 -83.00-101.04   50
 47  \w   -104.00 -78.00   0.50    0.18    -- -100.00 -86.00  40.32   52
 48  \w   -118.00 -73.00   0.50    0.18    -- -100.00 -83.00 -78.40   90
 49  \w   -101.00 -76.00   0.50    0.18    -- -100.00 -77.00-145.61   50
 50  \w   -101.00 -76.00   0.50    0.18    -- -100.00 -77.00  30.00   50
 51  \w   -162.00-136.00   0.50    0.18    -- -100.00 -77.00-145.61   52
 52  \w   -107.00 -81.00   0.50    0.18    -- -100.00 -66.00 -87.86   52
 53  \w   -118.00 -75.00   0.50    0.18    -- -100.00 -83.00 -39.18   86
 54  \w   -101.00 -75.00   0.50    0.18    -- -100.00 -79.00 -12.46   52
 55  \w    -74.00 -28.00   0.50    0.18    -- -100.00  77.00 120.00   92
 56  \w   -162.00-136.00   0.50    0.18    -- -100.00 -83.00 -39.18   52
 57  \w   -107.00 -81.00   0.50    0.18    -- -100.00 -66.00-114.57   52
 58  \w   -108.00 -82.00   0.50    0.18    -- -100.00 -64.00-146.26   52
 59  \w   -105.00 -80.00   0.50    0.18    -- -100.00 -67.00-130.34   50
 60  \w   -105.00 -76.00   0.50    0.18    -- -100.00 -77.00 -90.00   58
 61  \w   -106.00 -76.00   0.50    0.18    -- -100.00 -77.00   0.00   60
 62  \w   -172.00 -74.00   0.50    0.18    -- -100.00 -82.00 -20.45  196
 63  \w   -172.00-125.00   0.50    0.18    -- -100.00 -45.00   0.00   94
 64  \w   -120.00 -85.00   0.50    0.18    -- -100.00 -45.00   0.00   70
 65  \w   -123.00 -95.00   0.50    0.18    -- -100.00  77.00 120.00   56
 66  \w   -122.00 -81.00   0.50    0.18    -- -100.00 -67.00 -67.60   82
 67  \w   -110.00 -76.00   0.50    0.18    -- -100.00 -80.00 -15.54   68
 68  \w   -169.00-108.00   0.50    0.18    -- -100.00 -83.00-101.04  122
 69  \w   -106.00 -75.00   0.50    0.18    -- -100.00 -80.00 -28.23   62
 70  \w   -111.00 -79.00   0.50    0.18    -- -100.00 -74.00  48.81   64
 71  \w   -130.00 -82.00   0.50    0.18    -- -100.00 -61.00 -30.00   96
 72  \w   -107.00 -81.00   0.50    0.18    -- -100.00 -66.00 -63.46   52
 73  \w     34.00 109.00   0.50    0.18    --  107.00 -94.00 -60.00  150
 74  \w     35.00  85.00   0.50    0.18    --  107.00 -94.00 -90.00  100
 75  \w     90.00 122.00   0.50    0.18    --  107.00 -61.00 -90.00   64
 76  \w     43.00  69.00   0.50    0.18    --  107.00 -61.00 -90.00   52
 77  \w     73.00 108.00   0.50    0.18    --  107.00 -94.00 -30.00   70
 78  \w    136.00 165.00   0.50    0.18    --  107.00  61.00-150.00   58
 79  \w     36.00  69.00   0.50    0.18    --  107.00 -94.00 -30.00   66
 80  \w     36.00 108.00   0.50    0.18    --  107.00 -94.00-120.00  144
 81  \w     37.00  70.00   0.50    0.18    --  107.00 -94.00  90.00   66
 82  \w     34.00  86.00   0.50    0.18    --  107.00 -94.00   0.00  104
;
_diffrn_measurement_device 'four-circle diffractometer'
_diffrn_measurement_device_type 'XtaLAB Synergy R, DW system, HyPix'
_diffrn_measurement_method '\w scans'
_diffrn_orient_matrix_type 'CrysAlisPro convention (1999,Acta A55,543-557)'
_diffrn_orient_matrix_UB_11 -0.0834837000
_diffrn_orient_matrix_UB_12 0.0044503000
_diffrn_orient_matrix_UB_13 -0.1038859000
_diffrn_orient_matrix_UB_21 -0.1267451000
_diffrn_orient_matrix_UB_22 -0.0077205000
_diffrn_orient_matrix_UB_23 0.0354136000
_diffrn_orient_matrix_UB_31 -0.0059862000
_diffrn_orient_matrix_UB_32 0.1020141000
_diffrn_orient_matrix_UB_33 0.0072621000
_diffrn_radiation_monochromator mirror
_diffrn_radiation_probe x-ray
_diffrn_radiation_type 'Cu K\a'
_diffrn_radiation_wavelength 1.54184
_diffrn_reflns_av_R_equivalents 0.0351
_diffrn_reflns_av_unetI/netI 0.0251
_diffrn_reflns_Laue_measured_fraction_full 1.000
_diffrn_reflns_Laue_measured_fraction_max 0.975
_diffrn_reflns_limit_h_max 12
_diffrn_reflns_limit_h_min -13
_diffrn_reflns_limit_k_max 18
_diffrn_reflns_limit_k_min -16
_diffrn_reflns_limit_l_max 18
_diffrn_reflns_limit_l_min -17
_diffrn_reflns_number 49680
_diffrn_reflns_point_group_measured_fraction_full 0.962
_diffrn_reflns_point_group_measured_fraction_max 0.921
_diffrn_reflns_theta_full 67.684
_diffrn_reflns_theta_max 76.753
_diffrn_reflns_theta_min 3.155
_diffrn_source 'Rotating-anode X-ray tube'
_diffrn_source_type 'Rigaku (Cu) X-ray Source'
_exptl_absorpt_coefficient_mu 12.698
_exptl_absorpt_correction_T_max 1.00000
_exptl_absorpt_correction_T_min 0.61958
_exptl_absorpt_correction_type multi-scan
_exptl_absorpt_process_details
;
CrysAlisPro 1.171.40.54a (Rigaku Oxford Diffraction, 2019)
Empirical absorption correction using spherical harmonics,
 implemented in SCALE3 ABSPACK scaling algorithm.
;
_exptl_crystal_colour colourless
_exptl_crystal_colour_primary colourless
_exptl_crystal_density_diffrn 1.601
_exptl_crystal_description block
_exptl_crystal_F_000 1052
_exptl_crystal_size_max 0.085
_exptl_crystal_size_mid 0.065
_exptl_crystal_size_min 0.05
_refine_diff_density_max 0.577
_refine_diff_density_min -0.748
_refine_diff_density_rms 0.079
_refine_ls_abs_structure_details
;
 Flack x determined using 3615 quotients [(I+)-(I-)]/[(I+)+(I-)]
 (Parsons, Flack and Wagner, Acta Cryst. B69 (2013) 249-259).
;
_refine_ls_abs_structure_Flack -0.010(2)
_refine_ls_extinction_method none
_refine_ls_goodness_of_fit_ref 1.095
_refine_ls_hydrogen_treatment constr
_refine_ls_matrix_type full
_refine_ls_number_parameters 551
_refine_ls_number_reflns 8565
_refine_ls_number_restraints 1
_refine_ls_restrained_S_all 1.095
_refine_ls_R_factor_all 0.0271
_refine_ls_R_factor_gt 0.0260
_refine_ls_shift/su_max 0.001
_refine_ls_shift/su_mean 0.000
_refine_ls_structure_factor_coef Fsqd
_refine_ls_weighting_details 'w=1/[\s^2^(Fo^2^)+(0.0349P)^2^+2.2292P] where P=(Fo^2^+2Fc^2^)/3'
_refine_ls_weighting_scheme calc
_refine_ls_wR_factor_gt 0.0663
_refine_ls_wR_factor_ref 0.0698
_reflns_Friedel_coverage 0.817
_reflns_Friedel_fraction_full 0.920
_reflns_Friedel_fraction_max 0.862
_reflns_number_gt 8348
_reflns_number_total 8565
_reflns_threshold_expression 'I > 2\s(I)'
_cod_data_source_file d2ob00379a2.cif
_cod_data_source_block yangy_201109_3
_cod_depositor_comments
;
          Adding full bibliography for 7158625.cif.

2024-10-30
Z value and formula fixed to values more according to usual
chemical conventions.                 miguel
;
_cod_original_formula_sum 'C51 H34 Cl2 I2 N2 O4'
_cod_original_formula_weight 1063.50
_cod_original_formula_moiety '2(C25 H16 I N O2), C H2 Cl2'
_cod_original_formula_units_Z 2
_cod_database_code 7158625
_shelx_shelxl_version_number 2018/3
_shelx_space_group_comment
;
The symmetry employed for this shelxl refinement is uniquely defined
by the following loop, which should always be used as a source of
symmetry information in preference to the above space-group names.
They are only intended as comments.
;
_shelx_estimated_absorpt_t_max 0.569
_shelx_estimated_absorpt_t_min 0.412
_reflns_odcompleteness_completeness 100.00
_reflns_odcompleteness_iscentric 1
_reflns_odcompleteness_theta 71.98
_olex2_refinement_description
;
1. Fixed Uiso
 At 1.2 times of:
  All C(H) groups, All C(H,H) groups
 At 1.5 times of:
  All O(H) groups
2.a Secondary CH2 refined with riding coordinates:
 C60(H60A,H60B)
2.b Aromatic/amide H refined with riding coordinates:
 C13(H13), C26(H26), C8(H8), C43(H43), C5(H5), C7(H7), C18(H18), C6(H6),
 C24(H24), C27(H27), C19(H19), C57(H57), C25(H25), C16(H16), C47(H47), C36(H36),
  C34(H34), C56(H56), C42(H42), C48(H48), C53(H53), C37(H37), C35(H35),
 C14(H14), C45(H45), C46(H46), C54(H54), C28(H28), C17(H17), C55(H55)
2.c Tetrahedral OH refined with riding coordinates:
 O50(H50)
2.d Idealised tetrahedral OH refined as rotating group:
 O21(H21)
;
_olex2_submission_special_instructions 'No special instructions were received'
_oxdiff_exptl_absorpt_empirical_details
;
Empirical correction (ABSPACK) includes:
- Absorption correction using spherical harmonics
- Frame scaling
;
_oxdiff_exptl_absorpt_empirical_full_max 1.370
_oxdiff_exptl_absorpt_empirical_full_min 0.819

loop_
_space_group_symop_operation_xyz
'x, y, z'
'-x, y+1/2, -z'

loop_
_atom_site_label
_atom_site_type_symbol
_atom_site_fract_x
_atom_site_fract_y
_atom_site_fract_z
_atom_site_U_iso_or_equiv
_atom_site_adp_type
_atom_site_occupancy
_atom_site_site_symmetry_order
_atom_site_calc_flag
_atom_site_refinement_flags_posn
_atom_site_refinement_flags_adp
_atom_site_refinement_flags_occupancy
_atom_site_disorder_assembly
_atom_site_disorder_group
I29 I 0.36707(2) 0.40719(2) 0.69797(2) 0.02462(8) Uani 1 1 d . . . . .
I58 I 0.23488(3) 0.41268(3) -0.09153(2) 0.02972(9) Uani 1 1 d . . . . .
Cl61 Cl 0.40741(18) 0.68150(13) 0.63880(12) 0.0539(4) Uani 1 1 d . . . . .
Cl59 Cl 0.2270(2) 0.66109(18) 0.76165(18) 0.0739(6) Uani 1 1 d . . . . .
O30 O 0.1459(3) 0.5419(2) 0.1484(2) 0.0180(7) Uani 1 1 d . . . . .
O50 O 0.1452(4) 0.3043(2) 0.1342(3) 0.0247(8) Uani 1 1 d . . . . .
H50 H 0.122340 0.267791 0.169135 0.037 Uiso 1 1 calc R U . . .
O1 O 0.4505(2) 0.4073(3) 0.42160(17) 0.0189(5) Uani 1 1 d . . . . .
O21 O 0.6000(3) 0.2690(2) 0.6225(2) 0.0223(7) Uani 1 1 d . . . . .
H21 H 0.647525 0.233138 0.657787 0.034 Uiso 1 1 calc R U . . .
N22 N 0.3332(3) 0.3949(3) 0.2660(2) 0.0187(8) Uani 1 1 d . . . . .
N51 N 0.2401(4) 0.6438(3) 0.2620(3) 0.0206(8) Uani 1 1 d . . . . .
C13 C 0.7940(5) 0.3587(4) 0.6822(3) 0.0233(10) Uani 1 1 d . . . . .
H13 H 0.837711 0.311182 0.717496 0.028 Uiso 1 1 calc R U . . .
C26 C 0.6643(4) 0.4195(5) 0.1522(3) 0.0276(11) Uani 1 1 d . . . . .
H26 H 0.734640 0.426052 0.124125 0.033 Uiso 1 1 calc R U . . .
C23 C 0.4515(4) 0.4014(4) 0.2344(3) 0.0199(9) Uani 1 1 d . . . . .
C8 C 0.0882(4) 0.4022(4) 0.3229(3) 0.0228(9) Uani 1 1 d . . . . .
H8 H 0.082582 0.405907 0.257822 0.027 Uiso 1 1 calc R U . . .
C3 C 0.3500(4) 0.4016(4) 0.5508(3) 0.0185(8) Uani 1 1 d . . . . .
C39 C 0.2451(4) 0.6007(3) 0.1859(3) 0.0179(8) Uani 1 1 d . . . . .
C12 C 0.6641(4) 0.3476(3) 0.6259(3) 0.0190(9) Uani 1 1 d . . . . .
C43 C -0.1844(5) 0.3160(3) -0.0170(3) 0.0239(10) Uani 1 1 d . . . . .
H43 H -0.255442 0.277713 -0.037928 0.029 Uiso 1 1 calc R U . . .
C5 C 0.1030(4) 0.3918(3) 0.5173(3) 0.0230(10) Uani 1 1 d . . . . .
H5 H 0.107111 0.387851 0.582116 0.028 Uiso 1 1 calc R U . . .
C15 C 0.7928(4) 0.5124(3) 0.6335(3) 0.0211(9) Uani 1 1 d . . . . .
C9 C 0.2120(4) 0.4006(4) 0.3875(3) 0.0192(8) Uani 1 1 d . . . . .
C7 C -0.0257(4) 0.3982(4) 0.3544(3) 0.0268(11) Uani 1 1 d . . . . .
H7 H -0.107351 0.399573 0.310506 0.032 Uiso 1 1 calc R U . . .
C44 C -0.1948(4) 0.4052(5) -0.0505(3) 0.0219(9) Uani 1 1 d . . . . .
C18 C 0.6627(5) 0.6588(3) 0.5329(4) 0.0253(10) Uani 1 1 d . . . . .
H18 H 0.619803 0.707628 0.499605 0.030 Uiso 1 1 calc R U . . .
C6 C -0.0188(5) 0.3923(4) 0.4515(3) 0.0281(12) Uani 1 1 d . . . . .
H6 H -0.095765 0.388585 0.472398 0.034 Uiso 1 1 calc R U . . .
C32 C 0.2459(5) 0.4952(3) 0.0278(3) 0.0194(9) Uani 1 1 d . . . . .
C24 C 0.4650(5) 0.3449(4) 0.1606(3) 0.0258(10) Uani 1 1 d . . . . .
H24 H 0.401949 0.301267 0.138417 0.031 Uiso 1 1 calc R U . . .
C11 C 0.5977(4) 0.4194(4) 0.5744(3) 0.0177(8) Uani 1 1 d . . . . .
C10 C 0.3326(4) 0.4012(4) 0.3546(3) 0.0181(8) Uani 1 1 d . . . . .
C27 C 0.6524(5) 0.4758(4) 0.2257(3) 0.0247(10) Uani 1 1 d . . . . .
H27 H 0.715851 0.519193 0.247737 0.030 Uiso 1 1 calc R U . . .
C49 C -0.0853(4) 0.4625(3) -0.0181(3) 0.0194(9) Uani 1 1 d . . . . .
C2 C 0.4595(4) 0.4088(4) 0.5192(3) 0.0186(7) Uani 1 1 d . . . . .
C19 C 0.5998(5) 0.5787(3) 0.5264(3) 0.0230(10) Uani 1 1 d . . . . .
H19 H 0.514474 0.573840 0.488059 0.028 Uiso 1 1 calc R U . . .
C38 C 0.3500(4) 0.6123(3) 0.1365(3) 0.0182(9) Uani 1 1 d . . . . .
C57 C 0.1472(6) 0.6243(4) 0.3983(4) 0.0286(11) Uani 1 1 d . . . . .
H57 H 0.231347 0.612365 0.435675 0.034 Uiso 1 1 calc R U . . .
C40 C 0.0324(4) 0.4292(3) 0.0463(3) 0.0179(10) Uani 1 1 d . . . . .
C31 C 0.1485(4) 0.4877(3) 0.0718(3) 0.0161(8) Uani 1 1 d . . . . .
C25 C 0.5709(5) 0.3532(4) 0.1206(4) 0.0294(11) Uani 1 1 d . . . . .
H25 H 0.580027 0.314528 0.072473 0.035 Uiso 1 1 calc R U . . .
C4 C 0.2192(4) 0.3973(3) 0.4867(3) 0.0185(9) Uani 1 1 d . . . . .
C16 C 0.8557(5) 0.5968(3) 0.6394(4) 0.0245(10) Uani 1 1 d . . . . .
H16 H 0.940811 0.603548 0.677547 0.029 Uiso 1 1 calc R U . . .
C47 C -0.2086(5) 0.5806(4) -0.1153(4) 0.0287(11) Uani 1 1 d . . . . .
H47 H -0.213309 0.639006 -0.137043 0.034 Uiso 1 1 calc R U . . .
C36 C 0.5423(5) 0.6909(4) 0.1170(4) 0.0279(11) Uani 1 1 d . . . . .
H36 H 0.605583 0.734927 0.136639 0.034 Uiso 1 1 calc R U . . .
C34 C 0.4499(5) 0.5740(4) 0.0078(4) 0.0272(10) Uani 1 1 d . . . . .
H34 H 0.452662 0.539310 -0.044986 0.033 Uiso 1 1 calc R U . . .
C56 C 0.0416(6) 0.6277(5) 0.4396(4) 0.0407(14) Uani 1 1 d . . . . .
H56 H 0.054640 0.616871 0.504629 0.049 Uiso 1 1 calc R U . . .
C42 C -0.0730(5) 0.2849(3) 0.0451(3) 0.0231(9) Uani 1 1 d . . . . .
H42 H -0.069905 0.226575 0.067033 0.028 Uiso 1 1 calc R U . . .
C48 C -0.0958(5) 0.5508(3) -0.0521(3) 0.0234(9) Uani 1 1 d . . . . .
H48 H -0.025307 0.589496 -0.031364 0.028 Uiso 1 1 calc R U . . .
C53 C 0.0011(5) 0.6578(4) 0.2455(4) 0.0278(10) Uani 1 1 d . . . . .
H53 H -0.013195 0.667213 0.180182 0.033 Uiso 1 1 calc R U . . .
C37 C 0.4466(5) 0.6775(3) 0.1668(3) 0.0234(10) Uani 1 1 d . . . . .
H37 H 0.446644 0.711817 0.220260 0.028 Uiso 1 1 calc R U . . .
C35 C 0.5440(5) 0.6392(4) 0.0384(4) 0.0294(11) Uani 1 1 d . . . . .
H35 H 0.609091 0.648258 0.005727 0.035 Uiso 1 1 calc R U . . .
C41 C 0.0376(5) 0.3412(3) 0.0762(3) 0.0211(9) Uani 1 1 d . . . . .
C14 C 0.8553(5) 0.4386(3) 0.6851(3) 0.0213(10) Uani 1 1 d . . . . .
H14 H 0.941159 0.444695 0.722193 0.026 Uiso 1 1 calc R U . . .
C45 C -0.3096(5) 0.4368(3) -0.1149(3) 0.0245(11) Uani 1 1 d . . . . .
H45 H -0.381276 0.399062 -0.135876 0.029 Uiso 1 1 calc R U . . .
C20 C 0.6612(5) 0.5024(3) 0.5766(3) 0.0188(9) Uani 1 1 d . . . . .
C46 C -0.3163(5) 0.5233(4) -0.1470(4) 0.0310(11) Uani 1 1 d . . . . .
H46 H -0.392243 0.543760 -0.189759 0.037 Uiso 1 1 calc R U . . .
C54 C -0.1028(5) 0.6624(4) 0.2885(5) 0.0371(13) Uani 1 1 d . . . . .
H54 H -0.186741 0.676067 0.251778 0.044 Uiso 1 1 calc R U . . .
C28 C 0.5458(4) 0.4674(3) 0.2663(3) 0.0218(9) Uani 1 1 d . . . . .
H28 H 0.537383 0.505821 0.314810 0.026 Uiso 1 1 calc R U . . .
C33 C 0.3502(5) 0.5596(3) 0.0556(3) 0.0211(9) Uani 1 1 d . . . . .
C17 C 0.7928(5) 0.6679(4) 0.5900(4) 0.0301(11) Uani 1 1 d . . . . .
H17 H 0.835495 0.722520 0.593848 0.036 Uiso 1 1 calc R U . . .
C52 C 0.1275(5) 0.6390(3) 0.3006(3) 0.0233(10) Uani 1 1 d . . . . .
C55 C -0.0839(6) 0.6471(5) 0.3845(5) 0.0441(16) Uani 1 1 d . . . . .
H55 H -0.154819 0.649728 0.412453 0.053 Uiso 1 1 calc R U . . .
C60 C 0.2742(7) 0.7281(5) 0.6757(5) 0.0524(18) Uani 1 1 d . . . . .
H60A H 0.199806 0.734980 0.620773 0.063 Uiso 1 1 calc R U . . .
H60B H 0.298699 0.786574 0.702412 0.063 Uiso 1 1 calc R U . . .

loop_
_atom_site_aniso_label
_atom_site_aniso_U_11
_atom_site_aniso_U_22
_atom_site_aniso_U_33
_atom_site_aniso_U_23
_atom_site_aniso_U_13
_atom_site_aniso_U_12
I29 0.02320(13) 0.03384(17) 0.01556(12) -0.00169(15) 0.00242(9) -0.00113(16)
I58 0.02948(14) 0.03822(19) 0.02264(13) -0.01182(17) 0.00868(10) -0.00543(18)
Cl61 0.0577(9) 0.0544(11) 0.0513(9) -0.0116(8) 0.0169(7) 0.0107(8)
Cl59 0.0574(10) 0.0818(15) 0.0909(15) -0.0312(12) 0.0344(10) -0.0214(10)
O30 0.0214(16) 0.0137(17) 0.0176(15) -0.0049(12) 0.0024(12) -0.0033(12)
O50 0.0245(17) 0.0177(19) 0.0273(18) 0.0021(14) -0.0020(13) 0.0016(14)
O1 0.0172(12) 0.0248(16) 0.0129(11) 0.0020(15) 0.0004(9) 0.0011(16)
O21 0.0222(16) 0.0117(16) 0.0281(17) 0.0062(13) -0.0033(13) -0.0014(12)
N22 0.0172(15) 0.021(2) 0.0168(15) 0.0009(15) 0.0017(12) 0.0010(15)
N51 0.0192(17) 0.019(2) 0.0221(18) -0.0046(15) 0.0018(14) -0.0005(14)
C13 0.019(2) 0.023(3) 0.025(2) 0.0037(19) -0.0012(18) 0.0018(18)
C26 0.024(2) 0.035(3) 0.024(2) 0.002(2) 0.0079(16) -0.002(2)
C23 0.0191(17) 0.023(3) 0.0150(16) 0.004(2) 0.0001(13) 0.001(2)
C8 0.0198(18) 0.023(3) 0.0220(18) -0.001(2) -0.0016(15) 0.003(2)
C3 0.0220(18) 0.020(2) 0.0123(15) 0.0018(19) 0.0011(13) 0.003(2)
C39 0.019(2) 0.010(2) 0.021(2) 0.0000(16) -0.0023(16) -0.0015(16)
C12 0.019(2) 0.018(2) 0.017(2) 0.0022(17) -0.0004(16) -0.0016(17)
C43 0.024(2) 0.019(2) 0.026(2) -0.0084(18) 0.0020(18) -0.0049(18)
C5 0.025(2) 0.024(3) 0.0207(19) -0.0009(18) 0.0068(16) -0.0001(18)
C15 0.021(2) 0.022(3) 0.020(2) -0.0036(18) 0.0036(17) -0.0007(18)
C9 0.0182(17) 0.018(3) 0.0202(17) -0.0010(19) 0.0020(14) 0.0007(19)
C7 0.0170(18) 0.034(3) 0.026(2) 0.002(2) -0.0014(15) -0.002(2)
C44 0.0209(18) 0.027(3) 0.0170(17) -0.009(2) 0.0040(14) -0.006(2)
C18 0.028(2) 0.012(2) 0.034(3) 0.0007(18) 0.004(2) 0.0016(18)
C6 0.019(2) 0.032(4) 0.032(2) -0.002(2) 0.0045(17) -0.0012(19)
C32 0.028(2) 0.014(2) 0.015(2) -0.0052(16) 0.0043(17) -0.0010(17)
C24 0.023(2) 0.030(3) 0.021(2) -0.0052(19) -0.0008(17) -0.0004(19)
C11 0.0187(17) 0.017(2) 0.0171(17) -0.0007(19) 0.0030(14) 0.0044(19)
C10 0.0181(17) 0.015(2) 0.0183(17) 0.0007(19) -0.0017(14) -0.0008(19)
C27 0.019(2) 0.027(3) 0.026(2) 0.0052(19) 0.0014(18) -0.0020(18)
C49 0.017(2) 0.025(3) 0.016(2) -0.0048(17) 0.0040(16) -0.0036(18)
C2 0.0210(17) 0.017(2) 0.0160(16) 0.000(2) 0.0017(13) 0.001(2)
C19 0.019(2) 0.025(3) 0.022(2) 0.0038(18) 0.0010(17) 0.0029(18)
C38 0.019(2) 0.012(2) 0.021(2) 0.0042(16) -0.0012(16) 0.0007(16)
C57 0.033(3) 0.026(3) 0.028(3) -0.009(2) 0.008(2) -0.006(2)
C40 0.022(2) 0.011(3) 0.0201(19) -0.0028(15) 0.0037(15) -0.0015(16)
C31 0.019(2) 0.011(2) 0.0166(19) -0.0018(16) 0.0008(15) 0.0004(16)
C25 0.025(2) 0.039(3) 0.023(2) -0.005(2) 0.0050(19) 0.005(2)
C4 0.0180(18) 0.018(3) 0.0173(17) -0.0020(18) 0.0001(14) 0.0011(18)
C16 0.022(2) 0.019(3) 0.029(2) 0.0002(18) 0.0014(18) -0.0041(18)
C47 0.030(2) 0.028(3) 0.027(2) 0.003(2) 0.0042(19) 0.003(2)
C36 0.020(2) 0.029(3) 0.033(3) 0.006(2) 0.0027(19) -0.0011(19)
C34 0.028(2) 0.031(3) 0.023(2) 0.0019(19) 0.0076(19) -0.001(2)
C56 0.045(3) 0.043(4) 0.040(3) -0.016(3) 0.021(3) -0.014(3)
C42 0.024(2) 0.017(2) 0.028(2) -0.0045(18) 0.0052(18) -0.0029(18)
C48 0.024(2) 0.021(3) 0.024(2) -0.0002(18) 0.0031(18) -0.0034(18)
C53 0.029(2) 0.017(3) 0.036(3) -0.009(2) 0.006(2) -0.004(2)
C37 0.023(2) 0.018(3) 0.026(2) 0.0007(18) -0.0001(18) -0.0003(18)
C35 0.021(2) 0.036(3) 0.032(3) 0.006(2) 0.0074(19) -0.005(2)
C41 0.022(2) 0.020(3) 0.018(2) -0.0041(18) 0.0011(17) 0.0006(18)
C14 0.020(2) 0.019(3) 0.022(2) -0.0009(16) 0.0003(17) 0.0000(16)
C45 0.023(2) 0.021(3) 0.026(2) -0.0047(17) -0.0010(18) -0.0044(17)
C20 0.024(2) 0.018(2) 0.0138(19) 0.0018(16) 0.0029(17) 0.0013(17)
C46 0.025(2) 0.039(3) 0.025(2) 0.000(2) -0.0020(19) 0.003(2)
C54 0.022(2) 0.030(3) 0.057(4) -0.016(3) 0.008(2) -0.003(2)
C28 0.020(2) 0.026(3) 0.017(2) 0.0021(17) 0.0009(16) -0.0008(18)
C33 0.022(2) 0.016(2) 0.023(2) -0.0010(17) 0.0028(17) 0.0006(17)
C17 0.035(3) 0.014(3) 0.040(3) 0.002(2) 0.007(2) -0.003(2)
C52 0.023(2) 0.017(3) 0.029(2) -0.0093(18) 0.0057(19) -0.0053(17)
C55 0.039(3) 0.044(4) 0.059(4) -0.024(3) 0.029(3) -0.014(3)
C60 0.039(3) 0.049(4) 0.060(4) -0.023(3) -0.005(3) 0.009(3)

loop_
_atom_type_symbol
_atom_type_description
_atom_type_scat_dispersion_real
_atom_type_scat_dispersion_imag
_atom_type_scat_source
C C 0.0181 0.0091 'International Tables Vol C Tables 4.2.6.8 and 6.1.1.4'
H H 0.0000 0.0000 'International Tables Vol C Tables 4.2.6.8 and 6.1.1.4'
Cl Cl 0.3639 0.7018 'International Tables Vol C Tables 4.2.6.8 and 6.1.1.4'
I I -0.3257 6.8362 'International Tables Vol C Tables 4.2.6.8 and 6.1.1.4'
N N 0.0311 0.0180 'International Tables Vol C Tables 4.2.6.8 and 6.1.1.4'
O O 0.0492 0.0322 'International Tables Vol C Tables 4.2.6.8 and 6.1.1.4'

loop_
_geom_angle_atom_site_label_1
_geom_angle_atom_site_label_2
_geom_angle_atom_site_label_3
_geom_angle
_geom_angle_site_symmetry_1
_geom_angle_site_symmetry_3
_geom_angle_publ_flag
C39 O30 C31 122.4(4) . . ?
C41 O50 H50 109.5 . . ?
C10 O1 C2 122.8(3) . . ?
C12 O21 H21 109.5 . . ?
C10 N22 C23 122.2(3) . . ?
C39 N51 C52 121.4(4) . . ?
C12 C13 H13 119.9 . . ?
C14 C13 H13 119.9 . . ?
C14 C13 C12 120.1(5) . . ?
C27 C26 H26 120.0 . . ?
C27 C26 C25 119.9(4) . . ?
C25 C26 H26 120.0 . . ?
C24 C23 N22 117.5(4) . . ?
C28 C23 N22 122.9(4) . . ?
C28 C23 C24 119.2(4) . . ?
C9 C8 H8 119.5 . . ?
C7 C8 H8 119.5 . . ?
C7 C8 C9 120.9(4) . . ?
C2 C3 I29 118.6(3) . . ?
C2 C3 C4 122.5(3) . . ?
C4 C3 I29 118.7(3) . . ?
O30 C39 C38 118.0(4) . . ?
N51 C39 O30 118.5(4) . . ?
N51 C39 C38 123.5(4) . . ?
O21 C12 C13 121.4(4) . . ?
O21 C12 C11 118.7(4) . . ?
C11 C12 C13 119.9(4) . . ?
C44 C43 H43 119.0 . . ?
C42 C43 H43 119.0 . . ?
C42 C43 C44 121.9(4) . . ?
C6 C5 H5 119.8 . . ?
C6 C5 C4 120.5(4) . . ?
C4 C5 H5 119.8 . . ?
C16 C15 C20 119.7(4) . . ?
C14 C15 C16 121.7(4) . . ?
C14 C15 C20 118.6(5) . . ?
C8 C9 C10 121.2(4) . . ?
C8 C9 C4 119.0(4) . . ?
C4 C9 C10 119.8(3) . . ?
C8 C7 H7 119.9 . . ?
C8 C7 C6 120.2(4) . . ?
C6 C7 H7 119.9 . . ?
C49 C44 C43 118.2(4) . . ?
C45 C44 C43 121.7(4) . . ?
C45 C44 C49 120.1(6) . . ?
C19 C18 H18 119.9 . . ?
C19 C18 C17 120.3(5) . . ?
C17 C18 H18 119.9 . . ?
C5 C6 C7 120.1(4) . . ?
C5 C6 H6 120.0 . . ?
C7 C6 H6 120.0 . . ?
C31 C32 I58 116.6(3) . . ?
C31 C32 C33 122.7(4) . . ?
C33 C32 I58 120.6(3) . . ?
C23 C24 H24 119.7 . . ?
C25 C24 C23 120.6(5) . . ?
C25 C24 H24 119.7 . . ?
C12 C11 C2 119.8(5) . . ?
C12 C11 C20 120.2(4) . . ?
C20 C11 C2 120.0(5) . . ?
O1 C10 C9 118.1(3) . . ?
N22 C10 O1 118.9(3) . . ?
N22 C10 C9 122.9(3) . . ?
C26 C27 H27 119.9 . . ?
C26 C27 C28 120.1(5) . . ?
C28 C27 H27 119.9 . . ?
C44 C49 C40 119.7(5) . . ?
C48 C49 C44 118.0(4) . . ?
C48 C49 C40 122.3(4) . . ?
O1 C2 C11 111.2(3) . . ?
C3 C2 O1 119.7(3) . . ?
C3 C2 C11 129.1(3) . . ?
C18 C19 H19 119.1 . . ?
C18 C19 C20 121.8(4) . . ?
C20 C19 H19 119.1 . . ?
C37 C38 C39 120.2(4) . . ?
C37 C38 C33 120.2(4) . . ?
C33 C38 C39 119.6(4) . . ?
C56 C57 H57 120.0 . . ?
C56 C57 C52 120.0(5) . . ?
C52 C57 H57 120.0 . . ?
C49 C40 C31 118.4(4) . . ?
C41 C40 C49 119.7(4) . . ?
C41 C40 C31 121.7(4) . . ?
O30 C31 C40 112.0(4) . . ?
C32 C31 O30 120.1(4) . . ?
C32 C31 C40 127.8(4) . . ?
C26 C25 H25 120.0 . . ?
C24 C25 C26 120.0(5) . . ?
C24 C25 H25 120.0 . . ?
C5 C4 C3 124.0(4) . . ?
C5 C4 C9 119.3(4) . . ?
C9 C4 C3 116.7(4) . . ?
C15 C16 H16 119.6 . . ?
C17 C16 C15 120.8(5) . . ?
C17 C16 H16 119.6 . . ?
C48 C47 H47 119.9 . . ?
C48 C47 C46 120.3(5) . . ?
C46 C47 H47 119.9 . . ?
C37 C36 H36 119.9 . . ?
C35 C36 H36 119.9 . . ?
C35 C36 C37 120.3(5) . . ?
C35 C34 H34 119.7 . . ?
C35 C34 C33 120.6(5) . . ?
C33 C34 H34 119.7 . . ?
C57 C56 H56 119.9 . . ?
C57 C56 C55 120.3(6) . . ?
C55 C56 H56 119.9 . . ?
C43 C42 H42 120.0 . . ?
C43 C42 C41 120.1(5) . . ?
C41 C42 H42 120.0 . . ?
C49 C48 H48 119.4 . . ?
C47 C48 C49 121.2(5) . . ?
C47 C48 H48 119.4 . . ?
C54 C53 H53 120.2 . . ?
C54 C53 C52 119.7(5) . . ?
C52 C53 H53 120.2 . . ?
C38 C37 H37 120.0 . . ?
C36 C37 C38 120.0(5) . . ?
C36 C37 H37 120.0 . . ?
C36 C35 H35 119.7 . . ?
C34 C35 C36 120.6(5) . . ?
C34 C35 H35 119.7 . . ?
O50 C41 C40 123.3(4) . . ?
O50 C41 C42 116.3(4) . . ?
C40 C41 C42 120.4(4) . . ?
C13 C14 C15 121.9(4) . . ?
C13 C14 H14 119.1 . . ?
C15 C14 H14 119.1 . . ?
C44 C45 H45 119.8 . . ?
C46 C45 C44 120.4(5) . . ?
C46 C45 H45 119.8 . . ?
C11 C20 C15 119.2(4) . . ?
C11 C20 C19 123.5(4) . . ?
C19 C20 C15 117.3(4) . . ?
C47 C46 H46 120.0 . . ?
C45 C46 C47 120.0(5) . . ?
C45 C46 H46 120.0 . . ?
C53 C54 H54 119.5 . . ?
C55 C54 C53 120.9(5) . . ?
C55 C54 H54 119.5 . . ?
C23 C28 H28 120.0 . . ?
C27 C28 C23 120.1(4) . . ?
C27 C28 H28 120.0 . . ?
C38 C33 C32 116.8(4) . . ?
C34 C33 C32 124.8(4) . . ?
C34 C33 C38 118.4(4) . . ?
C18 C17 H17 120.0 . . ?
C16 C17 C18 120.1(5) . . ?
C16 C17 H17 120.0 . . ?
C57 C52 N51 118.5(4) . . ?
C53 C52 N51 121.7(5) . . ?
C53 C52 C57 119.5(5) . . ?
C56 C55 H55 120.2 . . ?
C54 C55 C56 119.6(5) . . ?
C54 C55 H55 120.2 . . ?
Cl61 C60 Cl59 111.6(4) . . ?
Cl61 C60 H60A 109.3 . . ?
Cl61 C60 H60B 109.3 . . ?
Cl59 C60 H60A 109.3 . . ?
Cl59 C60 H60B 109.3 . . ?
H60A C60 H60B 108.0 . . ?

loop_
_geom_bond_atom_site_label_1
_geom_bond_atom_site_label_2
_geom_bond_distance
_geom_bond_site_symmetry_2
_geom_bond_publ_flag
I29 C3 2.093(4) . ?
I58 C32 2.106(4) . ?
Cl61 C60 1.758(7) . ?
Cl59 C60 1.763(9) . ?
O30 C39 1.370(5) . ?
O30 C31 1.381(5) . ?
O50 H50 0.8200 . ?
O50 C41 1.347(6) . ?
O1 C10 1.370(4) . ?
O1 C2 1.391(4) . ?
O21 H21 0.8200 . ?
O21 C12 1.355(6) . ?
N22 C23 1.426(5) . ?
N22 C10 1.286(5) . ?
N51 C39 1.289(6) . ?
N51 C52 1.425(6) . ?
C13 H13 0.9300 . ?
C13 C12 1.411(7) . ?
C13 C14 1.359(7) . ?
C26 H26 0.9300 . ?
C26 C27 1.388(8) . ?
C26 C25 1.392(8) . ?
C23 C24 1.398(7) . ?
C23 C28 1.396(7) . ?
C8 H8 0.9300 . ?
C8 C9 1.397(5) . ?
C8 C7 1.378(6) . ?
C3 C2 1.339(6) . ?
C3 C4 1.452(5) . ?
C39 C38 1.461(6) . ?
C12 C11 1.394(7) . ?
C43 H43 0.9300 . ?
C43 C44 1.422(9) . ?
C43 C42 1.366(7) . ?
C5 H5 0.9300 . ?
C5 C6 1.389(6) . ?
C5 C4 1.396(6) . ?
C15 C16 1.423(7) . ?
C15 C14 1.405(7) . ?
C15 C20 1.427(6) . ?
C9 C10 1.455(6) . ?
C9 C4 1.419(6) . ?
C7 H7 0.9300 . ?
C7 C6 1.391(7) . ?
C44 C49 1.418(6) . ?
C44 C45 1.408(7) . ?
C18 H18 0.9300 . ?
C18 C19 1.366(7) . ?
C18 C17 1.414(7) . ?
C6 H6 0.9300 . ?
C32 C31 1.333(7) . ?
C32 C33 1.440(6) . ?
C24 H24 0.9300 . ?
C24 C25 1.378(7) . ?
C11 C2 1.478(5) . ?
C11 C20 1.412(7) . ?
C27 H27 0.9300 . ?
C27 C28 1.389(7) . ?
C49 C40 1.438(6) . ?
C49 C48 1.411(7) . ?
C19 H19 0.9300 . ?
C19 C20 1.423(7) . ?
C38 C37 1.400(6) . ?
C38 C33 1.413(7) . ?
C57 H57 0.9300 . ?
C57 C56 1.381(8) . ?
C57 C52 1.394(7) . ?
C40 C31 1.472(6) . ?
C40 C41 1.389(7) . ?
C25 H25 0.9300 . ?
C16 H16 0.9300 . ?
C16 C17 1.362(8) . ?
C47 H47 0.9300 . ?
C47 C48 1.377(7) . ?
C47 C46 1.403(8) . ?
C36 H36 0.9300 . ?
C36 C37 1.384(7) . ?
C36 C35 1.382(8) . ?
C34 H34 0.9300 . ?
C34 C35 1.383(8) . ?
C34 C33 1.405(7) . ?
C56 H56 0.9300 . ?
C56 C55 1.389(10) . ?
C42 H42 0.9300 . ?
C42 C41 1.416(7) . ?
C48 H48 0.9300 . ?
C53 H53 0.9300 . ?
C53 C54 1.381(8) . ?
C53 C52 1.394(7) . ?
C37 H37 0.9300 . ?
C35 H35 0.9300 . ?
C14 H14 0.9300 . ?
C45 H45 0.9300 . ?
C45 C46 1.378(8) . ?
C46 H46 0.9300 . ?
C54 H54 0.9300 . ?
C54 C55 1.372(10) . ?
C28 H28 0.9300 . ?
C17 H17 0.9300 . ?
C55 H55 0.9300 . ?
C60 H60A 0.9700 . ?
C60 H60B 0.9700 . ?

loop_
_geom_torsion_atom_site_label_1
_geom_torsion_atom_site_label_2
_geom_torsion_atom_site_label_3
_geom_torsion_atom_site_label_4
_geom_torsion
_geom_torsion_site_symmetry_1
_geom_torsion_site_symmetry_2
_geom_torsion_site_symmetry_3
_geom_torsion_site_symmetry_4
_geom_torsion_publ_flag
I29 C3 C2 O1 -178.5(4) . . . . ?
I29 C3 C2 C11 0.9(9) . . . . ?
I29 C3 C4 C5 -3.6(7) . . . . ?
I29 C3 C4 C9 175.2(4) . . . . ?
I58 C32 C31 O30 -177.5(3) . . . . ?
I58 C32 C31 C40 -0.9(6) . . . . ?
I58 C32 C33 C38 179.9(3) . . . . ?
I58 C32 C33 C34 0.6(7) . . . . ?
O30 C39 C38 C37 174.0(4) . . . . ?
O30 C39 C38 C33 -3.5(6) . . . . ?
O21 C12 C11 C2 1.1(6) . . . . ?
O21 C12 C11 C20 179.7(4) . . . . ?
N22 C23 C24 C25 174.0(5) . . . . ?
N22 C23 C28 C27 -173.5(4) . . . . ?
N51 C39 C38 C37 -4.9(7) . . . . ?
N51 C39 C38 C33 177.6(4) . . . . ?
C13 C12 C11 C2 -177.1(4) . . . . ?
C13 C12 C11 C20 1.6(7) . . . . ?
C26 C27 C28 C23 1.0(7) . . . . ?
C23 N22 C10 O1 -5.4(8) . . . . ?
C23 N22 C10 C9 175.8(5) . . . . ?
C23 C24 C25 C26 -1.3(8) . . . . ?
C8 C9 C10 O1 174.5(5) . . . . ?
C8 C9 C10 N22 -6.6(9) . . . . ?
C8 C9 C4 C3 -176.1(5) . . . . ?
C8 C9 C4 C5 2.7(8) . . . . ?
C8 C7 C6 C5 1.1(9) . . . . ?
C39 O30 C31 C32 -4.1(6) . . . . ?
C39 O30 C31 C40 178.7(4) . . . . ?
C39 N51 C52 C57 132.8(5) . . . . ?
C39 N51 C52 C53 -54.2(7) . . . . ?
C39 C38 C37 C36 -177.1(4) . . . . ?
C39 C38 C33 C32 -1.2(6) . . . . ?
C39 C38 C33 C34 178.1(4) . . . . ?
C12 C13 C14 C15 0.4(8) . . . . ?
C12 C11 C2 O1 -108.0(5) . . . . ?
C12 C11 C2 C3 72.5(8) . . . . ?
C12 C11 C20 C15 -1.2(6) . . . . ?
C12 C11 C20 C19 -179.7(4) . . . . ?
C43 C44 C49 C40 0.6(6) . . . . ?
C43 C44 C49 C48 179.6(4) . . . . ?
C43 C44 C45 C46 -179.2(5) . . . . ?
C43 C42 C41 O50 -177.4(4) . . . . ?
C43 C42 C41 C40 2.1(7) . . . . ?
C15 C16 C17 C18 0.9(8) . . . . ?
C9 C8 C7 C6 -0.3(10) . . . . ?
C7 C8 C9 C10 177.5(5) . . . . ?
C7 C8 C9 C4 -1.7(9) . . . . ?
C44 C43 C42 C41 -1.6(7) . . . . ?
C44 C49 C40 C31 174.5(4) . . . . ?
C44 C49 C40 C41 0.0(6) . . . . ?
C44 C49 C48 C47 -0.4(7) . . . . ?
C44 C45 C46 C47 -0.2(8) . . . . ?
C18 C19 C20 C15 -0.9(7) . . . . ?
C18 C19 C20 C11 177.6(4) . . . . ?
C6 C5 C4 C3 176.9(5) . . . . ?
C6 C5 C4 C9 -1.9(8) . . . . ?
C24 C23 C28 C27 -0.7(7) . . . . ?
C10 O1 C2 C3 1.9(9) . . . . ?
C10 O1 C2 C11 -177.7(5) . . . . ?
C10 N22 C23 C24 141.2(5) . . . . ?
C10 N22 C23 C28 -45.9(7) . . . . ?
C10 C9 C4 C3 4.6(8) . . . . ?
C10 C9 C4 C5 -176.5(5) . . . . ?
C27 C26 C25 C24 1.6(8) . . . . ?
C49 C44 C45 C46 0.1(7) . . . . ?
C49 C40 C31 O30 86.6(5) . . . . ?
C49 C40 C31 C32 -90.3(6) . . . . ?
C49 C40 C41 O50 178.2(4) . . . . ?
C49 C40 C41 C42 -1.3(7) . . . . ?
C2 O1 C10 N22 -175.9(5) . . . . ?
C2 O1 C10 C9 3.1(8) . . . . ?
C2 C3 C4 C5 -178.5(5) . . . . ?
C2 C3 C4 C9 0.3(8) . . . . ?
C2 C11 C20 C15 177.4(4) . . . . ?
C2 C11 C20 C19 -1.1(6) . . . . ?
C19 C18 C17 C16 -0.5(8) . . . . ?
C57 C56 C55 C54 0.4(10) . . . . ?
C40 C49 C48 C47 178.6(5) . . . . ?
C31 O30 C39 N51 -174.7(4) . . . . ?
C31 O30 C39 C38 6.4(6) . . . . ?
C31 C32 C33 C38 3.7(7) . . . . ?
C31 C32 C33 C34 -175.7(5) . . . . ?
C31 C40 C41 O50 3.8(7) . . . . ?
C31 C40 C41 C42 -175.6(4) . . . . ?
C25 C26 C27 C28 -1.4(8) . . . . ?
C4 C3 C2 O1 -3.6(9) . . . . ?
C4 C3 C2 C11 175.9(6) . . . . ?
C4 C5 C6 C7 0.0(8) . . . . ?
C4 C9 C10 O1 -6.3(8) . . . . ?
C4 C9 C10 N22 172.6(5) . . . . ?
C16 C15 C14 C13 177.7(5) . . . . ?
C16 C15 C20 C11 -177.3(4) . . . . ?
C16 C15 C20 C19 1.2(7) . . . . ?
C56 C57 C52 N51 173.8(5) . . . . ?
C56 C57 C52 C53 0.7(8) . . . . ?
C42 C43 C44 C49 0.3(7) . . . . ?
C42 C43 C44 C45 179.7(5) . . . . ?
C48 C49 C40 C31 -4.5(7) . . . . ?
C48 C49 C40 C41 -179.0(4) . . . . ?
C48 C47 C46 C45 0.0(8) . . . . ?
C53 C54 C55 C56 0.7(10) . . . . ?
C37 C38 C33 C32 -178.8(4) . . . . ?
C37 C38 C33 C34 0.6(7) . . . . ?
C37 C36 C35 C34 0.6(8) . . . . ?
C35 C36 C37 C38 -1.0(7) . . . . ?
C35 C34 C33 C32 178.2(5) . . . . ?
C35 C34 C33 C38 -1.1(7) . . . . ?
C41 C40 C31 O30 -99.0(5) . . . . ?
C41 C40 C31 C32 84.2(6) . . . . ?
C14 C13 C12 O21 -179.3(4) . . . . ?
C14 C13 C12 C11 -1.2(7) . . . . ?
C14 C15 C16 C17 -179.0(5) . . . . ?
C14 C15 C20 C11 0.5(6) . . . . ?
C14 C15 C20 C19 179.1(4) . . . . ?
C45 C44 C49 C40 -178.9(4) . . . . ?
C45 C44 C49 C48 0.2(6) . . . . ?
C20 C15 C16 C17 -1.3(7) . . . . ?
C20 C15 C14 C13 -0.1(7) . . . . ?
C20 C11 C2 O1 73.4(6) . . . . ?
C20 C11 C2 C3 -106.1(7) . . . . ?
C46 C47 C48 C49 0.3(8) . . . . ?
C54 C53 C52 N51 -172.4(5) . . . . ?
C54 C53 C52 C57 0.5(8) . . . . ?
C28 C23 C24 C25 0.8(7) . . . . ?
C33 C32 C31 O30 -1.1(7) . . . . ?
C33 C32 C31 C40 175.5(4) . . . . ?
C33 C38 C37 C36 0.4(7) . . . . ?
C33 C34 C35 C36 0.5(8) . . . . ?
C17 C18 C19 C20 0.5(8) . . . . ?
C52 N51 C39 O30 -7.1(7) . . . . ?
C52 N51 C39 C38 171.7(4) . . . . ?
C52 C57 C56 C55 -1.1(9) . . . . ?
C52 C53 C54 C55 -1.2(9) . . . . ?
